data_4084792
loop_
_publ_author_name
'Xu, Songchen'
'Manna, Kuntal'
'Ellern, Arkady'
'Sadow, Aaron D.'

_publ_section_title
;
 Mixed N-Heterocyclic Carbene--Bis(oxazolinyl)borato Rhodium and Iridium
 Complexes in Photochemical and Thermal Oxidative Addition Reactions
;
_journal_issue 23
_journal_name_full Organometallics
_journal_page_first 6840
_journal_paper_doi 10.1021/om500891h
_journal_volume 33
_journal_year 2014
_chemical_formula_sum 'C36 H46 B N4 O2 Rh'
_chemical_formula_weight 680.49
_chemical_name_common Sad348
_space_group_IT_number 14
_symmetry_cell_setting monoclinic
_symmetry_space_group_name_Hall '-P 2yn'
_symmetry_space_group_name_H-M 'P 1 21/n 1'
_atom_sites_solution_hydrogens geom
_atom_sites_solution_primary direct
_atom_sites_solution_secondary difmap
_audit_creation_method 'APEX2 v2012.4-3'
_cell_angle_alpha 90
_cell_angle_beta 103.771(6)
_cell_angle_gamma 90
_cell_formula_units_Z 4
_cell_length_a 13.634(5)
_cell_length_b 12.491(5)
_cell_length_c 20.309(7)
_cell_measurement_reflns_used 1152
_cell_measurement_temperature 173.(2)
_cell_measurement_theta_max 16.9831
_cell_measurement_theta_min 2.2414
_cell_volume 3359(2)
_computing_cell_refinement 'SAINT V7.66A (Bruker AXS, 2009)'
_computing_data_collection 'APEX2 Suite (Bruker AXS, 2009)'
_computing_data_reduction 'SAINT V7.66A (Bruker AXS, 2009)'
_computing_molecular_graphics 'XSHELL (Bruker AXS, 2007)'
_computing_publication_material 'APEX2 Suite (Bruker AXS, 2009)'
_computing_structure_refinement 'SHELXL-97 (Sheldrick, 2008)'
_computing_structure_solution 'SHELXS-97 (Sheldrick, 2008)'
_diffrn_ambient_temperature 173.(2)
_diffrn_detector_area_resol_mean 8.3333
_diffrn_measured_fraction_theta_full 0.999
_diffrn_measured_fraction_theta_max 0.999
_diffrn_measurement_device_type ' BRUKER APEX2 CCD Diffractometer'
_diffrn_measurement_method '\w scan'
_diffrn_radiation_type MoK\a
_diffrn_radiation_wavelength 0.71073
_diffrn_reflns_av_R_equivalents 0.1575
_diffrn_reflns_av_sigmaI/netI 0.1251
_diffrn_reflns_limit_h_max 15
_diffrn_reflns_limit_h_min -15
_diffrn_reflns_limit_k_max 13
_diffrn_reflns_limit_k_min -13
_diffrn_reflns_limit_l_max 22
_diffrn_reflns_limit_l_min -22
_diffrn_reflns_number 22062
_diffrn_reflns_theta_full 23.25
_diffrn_reflns_theta_max 23.25
_diffrn_reflns_theta_min 1.64
_exptl_absorpt_coefficient_mu 0.546
_exptl_absorpt_correction_T_max 0.96
_exptl_absorpt_correction_T_min 0.72
_exptl_absorpt_correction_type multi-scan
_exptl_absorpt_process_details 'SADABS V2008/1 (Bruker AXS Inc.)'
_exptl_crystal_colour yellow
_exptl_crystal_density_diffrn 1.345
_exptl_crystal_density_method 'not measured'
_exptl_crystal_description plate
_exptl_crystal_F_000 1424
_exptl_crystal_size_max 0.21
_exptl_crystal_size_mid 0.18
_exptl_crystal_size_min 0.08
_refine_diff_density_max 0.908
_refine_diff_density_min -0.873
_refine_ls_extinction_method none
_refine_ls_goodness_of_fit_ref 1.004
_refine_ls_hydrogen_treatment constr
_refine_ls_matrix_type full
_refine_ls_number_parameters 404
_refine_ls_number_reflns 4815
_refine_ls_number_restraints 0
_refine_ls_restrained_S_all 1.004
_refine_ls_R_factor_all 0.1111
_refine_ls_R_factor_gt 0.0621
_refine_ls_shift/su_max 0.093
_refine_ls_shift/su_mean 0.001
_refine_ls_structure_factor_coef Fsqd
_refine_ls_weighting_details 'calc w=1/[\s^2^(Fo^2^)+(0.0545P)^2^+0.0000P] where P=(Fo^2^+2Fc^2^)/3'
_refine_ls_weighting_scheme calc
_refine_ls_wR_factor_gt 0.1303
_refine_ls_wR_factor_ref 0.1545
_reflns_number_gt 3030
_reflns_number_total 4815
_reflns_threshold_expression >2sigma(I)
_cod_data_source_file om500891h_si_002.cif
_cod_data_source_block 4ImMesRhCOD
_cod_depositor_comments 'Adding full bibliography for 4084789--4084803.cif.'
_cod_original_cell_volume 3359.(2)
_cod_database_code 4084792

loop_
_symmetry_equiv_pos_as_xyz
'x, y, z'
'-x+1/2, y+1/2, -z+1/2'
'-x, -y, -z'
'x-1/2, -y-1/2, z-1/2'

loop_
_atom_site_type_symbol
_atom_site_label
_atom_site_fract_x
_atom_site_fract_y
_atom_site_fract_z
_atom_site_U_iso_or_equiv
_atom_site_adp_type
_atom_site_calc_flag
_atom_site_refinement_flags
_atom_site_occupancy
Rh Rh1 0.28886(4) 0.15877(5) 0.10881(3) 0.0318(2) Uani d . 1
B B1 0.5293(6) 0.1164(6) 0.1756(4) 0.029(2) Uani d . 1
C C1 0.2893(6) -0.0650(7) -0.0112(4) 0.054(2) Uani d . 1
H H1A 0.3254 -0.0147 -0.034 0.081 Uiso calc R 1
H H1B 0.2233 -0.035 -0.01 0.081 Uiso calc R 1
H H1C 0.2796 -0.133 -0.0361 0.081 Uiso calc R 1
C C2 0.3504(6) -0.0843(6) 0.0608(4) 0.0376(19) Uani d . 1
C C3 0.2979(7) -0.1570(6) 0.1011(4) 0.061(3) Uani d . 1
H H3A 0.2802 -0.2245 0.0766 0.091 Uiso calc R 1
H H3B 0.2364 -0.122 0.1074 0.091 Uiso calc R 1
H H3C 0.3432 -0.1714 0.1454 0.091 Uiso calc R 1
C C4 0.4550(6) -0.1253(6) 0.0607(5) 0.056(2) Uani d . 1
H H4A 0.4595 -0.2036 0.0683 0.067 Uiso calc R 1
H H4B 0.4724 -0.1089 0.0171 0.067 Uiso calc R 1
C C5 0.4697(6) 0.0186(6) 0.1294(4) 0.0323(18) Uani d . 1
C C6 0.8801(6) 0.0343(7) 0.1733(4) 0.055(2) Uani d . 1
H H6A 0.8416 -0.0196 0.1426 0.083 Uiso calc R 1
H H6B 0.9427 0.0021 0.1999 0.083 Uiso calc R 1
H H6C 0.8966 0.0942 0.1467 0.083 Uiso calc R 1
C C7 0.8173(5) 0.0749(6) 0.2209(4) 0.038(2) Uani d . 1
C C8 0.8757(6) 0.1585(7) 0.2688(5) 0.064(3) Uani d . 1
H H8A 0.8918 0.219 0.2426 0.097 Uiso calc R 1
H H8B 0.9383 0.1269 0.2956 0.097 Uiso calc R 1
H H8C 0.8345 0.1836 0.2993 0.097 Uiso calc R 1
C C9 0.7755(5) -0.0147(7) 0.2567(4) 0.052(2) Uani d . 1
H H9A 0.7873 -0.0851 0.2376 0.063 Uiso calc R 1
H H9B 0.8078 -0.0144 0.3058 0.063 Uiso calc R 1
C C10 0.6492(6) 0.0885(6) 0.1981(4) 0.0350(19) Uani d . 1
C C11 0.5762(5) 0.2806(6) 0.1052(4) 0.0366(19) Uani d . 1
H H11 0.6477 0.2765 0.1196 0.044 Uiso calc R 1
C C12 0.5232(5) 0.3521(6) 0.0612(4) 0.0374(19) Uani d . 1
H H12 0.5501 0.4086 0.0396 0.045 Uiso calc R 1
C C13 0.3440(5) 0.3935(5) 0.0133(4) 0.0287(17) Uani d . 1
C C14 0.3342(6) 0.4973(5) 0.0358(4) 0.039(2) Uani d . 1
C C15 0.3961(7) 0.5393(7) 0.1024(4) 0.068(3) Uani d . 1
H H15A 0.4042 0.4828 0.1368 0.102 Uiso calc R 1
H H15B 0.3616 0.6008 0.1167 0.102 Uiso calc R 1
H H15C 0.4627 0.5615 0.0971 0.102 Uiso calc R 1
C C16 0.2656(5) 0.5647(6) -0.0068(4) 0.039(2) Uani d . 1
H H16 0.2596 0.6367 0.0068 0.047 Uiso calc R 1
C C17 0.2066(5) 0.5306(6) -0.0674(4) 0.0352(19) Uani d . 1
C C18 0.1369(6) 0.6080(6) -0.1127(4) 0.052(2) Uani d . 1
H H18A 0.07 0.6052 -0.1028 0.077 Uiso calc R 1
H H18B 0.1311 0.5886 -0.1602 0.077 Uiso calc R 1
H H18C 0.1642 0.6807 -0.1046 0.077 Uiso calc R 1
C C19 0.2154(5) 0.4263(6) -0.0875(4) 0.0332(18) Uani d . 1
H H19 0.1741 0.4024 -0.1294 0.04 Uiso calc R 1
C C20 0.2841(5) 0.3540(6) -0.0473(3) 0.0298(17) Uani d . 1
C C21 0.2886(6) 0.2399(6) -0.0692(4) 0.044(2) Uani d . 1
H H21A 0.3586 0.221 -0.0684 0.066 Uiso calc R 1
H H21B 0.2467 0.2313 -0.1153 0.066 Uiso calc R 1
H H21C 0.2635 0.193 -0.0383 0.066 Uiso calc R 1
C C22 0.4114(5) 0.2417(5) 0.0936(4) 0.0286(17) Uani d . 1
C C23 0.4885(5) 0.1375(5) 0.2427(4) 0.0287(18) Uani d . 1
C C24 0.4422(5) 0.0587(6) 0.2730(4) 0.041(2) Uani d . 1
H H24 0.4291 -0.0093 0.2518 0.049 Uiso calc R 1
C C25 0.4151(6) 0.0769(7) 0.3332(4) 0.047(2) Uani d . 1
H H25 0.3842 0.0211 0.3528 0.056 Uiso calc R 1
C C26 0.4318(6) 0.1739(8) 0.3652(4) 0.054(2) Uani d . 1
H H26 0.4132 0.1858 0.4068 0.065 Uiso calc R 1
C C27 0.4767(7) 0.2545(8) 0.3354(5) 0.061(3) Uani d . 1
H H27 0.4886 0.3228 0.3565 0.073 Uiso calc R 1
C C28 0.5042(6) 0.2352(6) 0.2747(4) 0.045(2) Uani d . 1
H H28 0.5346 0.291 0.2548 0.054 Uiso calc R 1
C C29 0.0786(7) 0.2604(10) 0.0731(6) 0.085(4) Uani d . 1
H H29A 0.0473 0.2761 0.1114 0.102 Uiso calc R 1
H H29B 0.0437 0.3044 0.034 0.102 Uiso calc R 1
C C30 0.1871(6) 0.2917(7) 0.0927(5) 0.054(2) Uani d . 1
H H30 0.2056 0.3497 0.0639 0.065 Uiso calc R 1
C C31 0.2448(6) 0.2913(7) 0.1590(5) 0.051(2) Uani d . 1
H H31 0.2965 0.3495 0.1688 0.061 Uiso calc R 1
C C32 0.2095(7) 0.2551(8) 0.2208(5) 0.072(3) Uani d . 1
H H32A 0.2687 0.2501 0.2599 0.086 Uiso calc R 1
H H32B 0.1634 0.3099 0.2318 0.086 Uiso calc R 1
C C33 0.1558(7) 0.1483(8) 0.2114(5) 0.063(3) Uani d . 1
H H33A 0.1682 0.1115 0.2558 0.076 Uiso calc R 1
H H33B 0.0822 0.1611 0.196 0.076 Uiso calc R 1
C C34 0.1876(6) 0.0760(7) 0.1617(4) 0.044(2) Uani d . 1
H H34 0.2135 0.005 0.181 0.052 Uiso calc R 1
C C35 0.1447(5) 0.0738(7) 0.0931(4) 0.048(2) Uani d . 1
H H35 0.1449 0.0014 0.0721 0.058 Uiso calc R 1
C C36 0.0632(6) 0.1469(11) 0.0552(5) 0.086(4) Uani d . 1
H H36A 0.0585 0.1389 0.006 0.103 Uiso calc R 1
H H36B -0.0021 0.1237 0.0637 0.103 Uiso calc R 1
N N1 0.3754(4) 0.0202(4) 0.0986(3) 0.0321(15) Uani d . 1
N N2 0.7245(4) 0.1281(5) 0.1800(3) 0.0415(17) Uani d . 1
N N3 0.5073(4) 0.2134(4) 0.1260(3) 0.0263(14) Uani d . 1
N N4 0.4223(4) 0.3276(4) 0.0536(3) 0.0284(14) Uani d . 1
O O1 0.5216(4) -0.0683(4) 0.1166(3) 0.0445(14) Uani d . 1
O O2 0.6695(4) 0.0066(4) 0.2452(3) 0.0468(14) Uani d . 1

loop_
_atom_site_aniso_label
_atom_site_aniso_U_11
_atom_site_aniso_U_22
_atom_site_aniso_U_33
_atom_site_aniso_U_12
_atom_site_aniso_U_13
_atom_site_aniso_U_23
Rh1 0.0279(3) 0.0335(4) 0.0348(4) -0.0001(3) 0.0092(3) -0.0010(3)
B1 0.030(5) 0.021(4) 0.036(5) 0.000(4) 0.007(4) 0.003(4)
C1 0.068(6) 0.049(6) 0.040(6) -0.011(5) 0.005(5) -0.017(4)
C2 0.048(5) 0.024(4) 0.041(5) -0.008(4) 0.012(4) -0.004(4)
C3 0.089(7) 0.037(5) 0.059(6) -0.038(5) 0.023(5) -0.018(5)
C4 0.067(6) 0.032(5) 0.067(7) 0.001(4) 0.014(5) -0.020(4)
C5 0.037(5) 0.032(5) 0.031(5) 0.004(4) 0.014(4) 0.003(4)
C6 0.038(5) 0.076(7) 0.053(6) 0.012(5) 0.011(4) 0.011(5)
C7 0.030(4) 0.047(5) 0.033(5) 0.014(4) 0.001(4) 0.014(4)
C8 0.048(5) 0.077(7) 0.053(6) 0.011(5) -0.017(5) 0.001(6)
C9 0.035(5) 0.059(6) 0.060(6) 0.021(4) 0.008(4) 0.024(5)
C10 0.037(5) 0.036(5) 0.031(5) 0.009(4) 0.005(4) 0.001(4)
C11 0.023(4) 0.034(5) 0.051(5) -0.005(4) 0.005(4) 0.005(4)
C12 0.027(4) 0.028(4) 0.052(5) -0.009(4) -0.001(4) 0.013(4)
C13 0.029(4) 0.020(4) 0.033(5) 0.002(3) -0.001(4) 0.001(3)
C14 0.050(5) 0.023(4) 0.037(5) -0.005(4) -0.002(4) -0.008(4)
C15 0.100(8) 0.035(5) 0.049(6) 0.003(5) -0.023(5) -0.007(4)
C16 0.043(5) 0.019(4) 0.049(5) 0.007(4) -0.003(4) -0.003(4)
C17 0.032(4) 0.037(5) 0.035(5) 0.009(4) 0.004(4) -0.003(4)
C18 0.049(5) 0.049(5) 0.046(5) 0.025(4) -0.008(4) 0.000(4)
C19 0.029(4) 0.040(5) 0.027(4) 0.004(4) 0.000(4) -0.010(4)
C20 0.029(4) 0.033(4) 0.027(4) 0.001(4) 0.006(3) 0.007(4)
C21 0.063(6) 0.029(5) 0.039(5) 0.008(4) 0.008(4) -0.004(4)
C22 0.032(4) 0.021(4) 0.031(4) 0.008(3) 0.004(4) -0.004(3)
C23 0.028(4) 0.027(5) 0.027(4) 0.007(3) -0.001(3) 0.005(3)
C24 0.041(5) 0.042(5) 0.035(5) 0.007(4) 0.001(4) 0.007(4)
C25 0.052(5) 0.059(6) 0.034(5) 0.008(5) 0.017(4) 0.014(4)
C26 0.048(5) 0.077(7) 0.040(5) 0.015(5) 0.017(4) -0.005(5)
C27 0.065(6) 0.066(7) 0.051(6) -0.001(5) 0.012(5) -0.017(5)
C28 0.057(6) 0.041(5) 0.043(5) -0.002(4) 0.021(4) -0.002(4)
C29 0.044(6) 0.110(10) 0.094(9) 0.033(6) 0.002(6) 0.001(8)
C30 0.041(5) 0.058(6) 0.065(7) 0.022(4) 0.019(5) 0.012(5)
C31 0.049(5) 0.041(5) 0.069(7) 0.009(4) 0.027(5) -0.013(5)
C32 0.071(7) 0.097(8) 0.053(7) 0.003(6) 0.026(6) -0.014(6)
C33 0.053(6) 0.084(7) 0.060(6) -0.008(5) 0.029(5) 0.005(6)
C34 0.036(5) 0.053(6) 0.045(6) -0.005(4) 0.016(4) 0.003(4)
C35 0.027(5) 0.070(6) 0.047(6) -0.015(4) 0.005(4) -0.015(5)
C36 0.022(5) 0.174(13) 0.057(7) -0.009(7) 0.002(5) 0.003(8)
N1 0.037(4) 0.026(3) 0.034(4) -0.003(3) 0.012(3) -0.006(3)
N2 0.030(4) 0.048(4) 0.047(4) 0.009(3) 0.010(3) 0.010(3)
N3 0.028(3) 0.023(3) 0.026(4) -0.006(3) 0.002(3) -0.001(3)
N4 0.021(3) 0.023(3) 0.036(4) -0.001(3) -0.005(3) 0.002(3)
O1 0.049(3) 0.029(3) 0.056(4) 0.009(3) 0.013(3) -0.008(3)
O2 0.031(3) 0.050(4) 0.058(4) 0.011(3) 0.007(3) 0.023(3)

loop_
_atom_type_symbol
_atom_type_description
_atom_type_scat_dispersion_real
_atom_type_scat_dispersion_imag
_atom_type_scat_source
C C 0.0033 0.0016 'International Tables Vol C Tables 4.2.6.8 and 6.1.1.4'
H H 0.0000 0.0000 'International Tables Vol C Tables 4.2.6.8 and 6.1.1.4'
N N 0.0061 0.0033 'International Tables Vol C Tables 4.2.6.8 and 6.1.1.4'
O O 0.0106 0.0060 'International Tables Vol C Tables 4.2.6.8 and 6.1.1.4'
B B 0.0013 0.0007 'International Tables Vol C Tables 4.2.6.8 and 6.1.1.4'
Rh Rh -1.1178 0.9187 'International Tables Vol C Tables 4.2.6.8 and 6.1.1.4'

loop_
_geom_angle_atom_site_label_1
_geom_angle_atom_site_label_2
_geom_angle_atom_site_label_3
_geom_angle
C22 Rh1 C31 90.7(3)
C22 Rh1 N1 84.6(2)
C31 Rh1 N1 156.0(3)
C22 Rh1 C30 96.1(3)
C31 Rh1 C30 38.2(3)
N1 Rh1 C30 165.8(3)
C22 Rh1 C35 163.4(3)
C31 Rh1 C35 95.9(3)
N1 Rh1 C35 95.2(3)
C30 Rh1 C35 80.1(3)
C22 Rh1 C34 160.1(3)
C31 Rh1 C34 81.3(3)
N1 Rh1 C34 95.3(3)
C30 Rh1 C34 88.8(3)
C35 Rh1 C34 36.6(3)
N3 B1 C23 111.5(6)
N3 B1 C10 112.0(6)
C23 B1 C10 108.9(6)
N3 B1 C5 102.6(6)
C23 B1 C5 112.6(6)
C10 B1 C5 109.3(6)
C2 C1 H1A 109.5
C2 C1 H1B 109.5
H1A C1 H1B 109.5
C2 C1 H1C 109.5
H1A C1 H1C 109.5
H1B C1 H1C 109.5
C3 C2 N1 108.7(6)
C3 C2 C4 111.4(7)
N1 C2 C4 101.2(6)
C3 C2 C1 113.2(7)
N1 C2 C1 111.0(6)
C4 C2 C1 110.7(7)
C2 C3 H3A 109.5
C2 C3 H3B 109.5
H3A C3 H3B 109.5
C2 C3 H3C 109.5
H3A C3 H3C 109.5
H3B C3 H3C 109.5
O1 C4 C2 104.2(6)
O1 C4 H4A 110.9
C2 C4 H4A 110.9
O1 C4 H4B 110.9
C2 C4 H4B 110.9
H4A C4 H4B 108.9
N1 C5 O1 115.2(6)
N1 C5 B1 124.6(6)
O1 C5 B1 119.9(6)
C7 C6 H6A 109.5
C7 C6 H6B 109.5
H6A C6 H6B 109.5
C7 C6 H6C 109.5
H6A C6 H6C 109.5
H6B C6 H6C 109.5
N2 C7 C9 103.3(6)
N2 C7 C8 107.2(6)
C9 C7 C8 113.5(7)
N2 C7 C6 109.0(6)
C9 C7 C6 113.0(7)
C8 C7 C6 110.4(7)
C7 C8 H8A 109.5
C7 C8 H8B 109.5
H8A C8 H8B 109.5
C7 C8 H8C 109.5
H8A C8 H8C 109.5
H8B C8 H8C 109.5
O2 C9 C7 105.4(6)
O2 C9 H9A 110.7
C7 C9 H9A 110.7
O2 C9 H9B 110.7
C7 C9 H9B 110.7
H9A C9 H9B 108.8
N2 C10 O2 116.4(6)
N2 C10 B1 131.5(7)
O2 C10 B1 112.0(6)
C12 C11 N3 107.8(6)
C12 C11 H11 126.1
N3 C11 H11 126.1
C11 C12 N4 107.0(6)
C11 C12 H12 126.5
N4 C12 H12 126.5
C14 C13 C20 122.5(6)
C14 C13 N4 117.5(6)
C20 C13 N4 119.9(6)
C13 C14 C16 117.5(7)
C13 C14 C15 122.8(7)
C16 C14 C15 119.7(7)
C14 C15 H15A 109.5
C14 C15 H15B 109.5
H15A C15 H15B 109.5
C14 C15 H15C 109.5
H15A C15 H15C 109.5
H15B C15 H15C 109.5
C17 C16 C14 122.3(7)
C17 C16 H16 118.9
C14 C16 H16 118.9
C16 C17 C19 119.1(7)
C16 C17 C18 120.0(7)
C19 C17 C18 120.9(7)
C17 C18 H18A 109.5
C17 C18 H18B 109.5
H18A C18 H18B 109.5
C17 C18 H18C 109.5
H18A C18 H18C 109.5
H18B C18 H18C 109.5
C17 C19 C20 121.8(7)
C17 C19 H19 119.1
C20 C19 H19 119.1
C13 C20 C19 116.8(6)
C13 C20 C21 122.8(6)
C19 C20 C21 120.3(6)
C20 C21 H21A 109.5
C20 C21 H21B 109.5
H21A C21 H21B 109.5
C20 C21 H21C 109.5
H21A C21 H21C 109.5
H21B C21 H21C 109.5
N3 C22 N4 105.2(6)
N3 C22 Rh1 121.2(5)
N4 C22 Rh1 133.6(5)
C28 C23 C24 117.0(7)
C28 C23 B1 119.9(6)
C24 C23 B1 122.9(6)
C25 C24 C23 121.5(8)
C25 C24 H24 119.3
C23 C24 H24 119.3
C26 C25 C24 121.3(8)
C26 C25 H25 119.3
C24 C25 H25 119.3
C25 C26 C27 118.3(8)
C25 C26 H26 120.8
C27 C26 H26 120.8
C26 C27 C28 119.9(8)
C26 C27 H27 120.0
C28 C27 H27 120.0
C23 C28 C27 121.9(8)
C23 C28 H28 119.0
C27 C28 H28 119.0
C36 C29 C30 113.2(8)
C36 C29 H29A 108.9
C30 C29 H29A 108.9
C36 C29 H29B 108.9
C30 C29 H29B 108.9
H29A C29 H29B 107.7
C31 C30 C29 123.7(9)
C31 C30 Rh1 69.6(5)
C29 C30 Rh1 113.8(7)
C31 C30 H30 114.0
C29 C30 H30 114.0
Rh1 C30 H30 114.0
C30 C31 C32 125.9(8)
C30 C31 Rh1 72.2(5)
C32 C31 Rh1 110.5(6)
C30 C31 H31 113.5
C32 C31 H31 113.5
Rh1 C31 H31 113.5
C33 C32 C31 113.4(7)
C33 C32 H32A 108.9
C31 C32 H32A 108.9
C33 C32 H32B 108.9
C31 C32 H32B 108.9
H32A C32 H32B 107.7
C34 C33 C32 114.1(7)
C34 C33 H33A 108.7
C32 C33 H33A 108.7
C34 C33 H33B 108.7
C32 C33 H33B 108.7
H33A C33 H33B 107.6
C35 C34 C33 125.1(8)
C35 C34 Rh1 71.3(4)
C33 C34 Rh1 111.3(6)
C35 C34 H34 113.8
C33 C34 H34 113.8
Rh1 C34 H34 113.8
C34 C35 C36 126.2(8)
C34 C35 Rh1 72.1(4)
C36 C35 Rh1 108.0(6)
C34 C35 H35 114.0
C36 C35 H35 114.0
Rh1 C35 H35 114.0
C29 C36 C35 114.6(8)
C29 C36 H36A 108.6
C35 C36 H36A 108.6
C29 C36 H36B 108.6
C35 C36 H36B 108.6
H36A C36 H36B 107.6
C5 N1 C2 108.1(6)
C5 N1 Rh1 118.5(5)
C2 N1 Rh1 133.4(5)
C10 N2 C7 107.6(6)
C22 N3 C11 109.5(6)
C22 N3 B1 121.9(6)
C11 N3 B1 128.5(6)
C22 N4 C12 110.5(5)
C22 N4 C13 127.8(6)
C12 N4 C13 121.4(6)
C5 O1 C4 106.5(6)
C10 O2 C9 106.1(6)

loop_
_geom_bond_atom_site_label_1
_geom_bond_atom_site_label_2
_geom_bond_distance
Rh1 C22 2.051(7)
Rh1 C31 2.105(8)
Rh1 N1 2.132(6)
Rh1 C30 2.139(8)
Rh1 C35 2.189(7)
Rh1 C34 2.198(7)
B1 N3 1.558(9)
B1 C23 1.611(11)
B1 C10 1.627(10)
B1 C5 1.634(11)
C1 C2 1.520(10)
C1 H1A 0.98
C1 H1B 0.98
C1 H1C 0.98
C2 C3 1.511(10)
C2 N1 1.513(9)
C2 C4 1.516(10)
C3 H3A 0.98
C3 H3B 0.98
C3 H3C 0.98
C4 O1 1.460(9)
C4 H4A 0.99
C4 H4B 0.99
C5 N1 1.289(8)
C5 O1 1.353(8)
C6 C7 1.523(10)
C6 H6A 0.98
C6 H6B 0.98
C6 H6C 0.98
C7 N2 1.494(8)
C7 C9 1.517(10)
C7 C8 1.518(11)
C8 H8A 0.98
C8 H8B 0.98
C8 H8C 0.98
C9 O2 1.432(8)
C9 H9A 0.99
C9 H9B 0.99
C10 N2 1.271(9)
C10 O2 1.384(8)
C11 C12 1.345(9)
C11 N3 1.399(8)
C11 H11 0.95
C12 N4 1.382(8)
C12 H12 0.95
C13 C14 1.392(9)
C13 C20 1.394(9)
C13 N4 1.439(8)
C14 C16 1.395(9)
C14 C15 1.508(10)
C15 H15A 0.98
C15 H15B 0.98
C15 H15C 0.98
C16 C17 1.369(10)
C16 H16 0.95
C17 C19 1.378(9)
C17 C18 1.506(10)
C18 H18A 0.98
C18 H18B 0.98
C18 H18C 0.98
C19 C20 1.413(9)
C19 H19 0.95
C20 C21 1.498(9)
C21 H21A 0.98
C21 H21B 0.98
C21 H21C 0.98
C22 N3 1.364(8)
C22 N4 1.375(8)
C23 C28 1.375(10)
C23 C24 1.390(10)
C24 C25 1.377(10)
C24 H24 0.95
C25 C26 1.369(11)
C25 H25 0.95
C26 C27 1.390(12)
C26 H26 0.95
C27 C28 1.393(11)
C27 H27 0.95
C28 H28 0.95
C29 C36 1.466(14)
C29 C30 1.491(12)
C29 H29A 0.99
C29 H29B 0.99
C30 C31 1.388(11)
C30 H30 1.0
C31 C32 1.516(12)
C31 H31 1.0
C32 C33 1.513(12)
C32 H32A 0.99
C32 H32B 0.99
C33 C34 1.493(11)
C33 H33A 0.99
C33 H33B 0.99
C34 C35 1.376(10)
C34 H34 1.0
C35 C36 1.502(12)
C35 H35 1.0
C36 H36A 0.99
C36 H36B 0.99
